data_1518242
loop_
_publ_author_name
'Wang, Chuanyong'
'Chen, Liang-An'
'Huo, Haohua'
'Shen, Xiaodong'
'Harms, Klaus'
'Gong, Lei'
'Meggers, Eric'

_publ_section_title
;
 Asymmetric Lewis acid catalysis directed by octahedral rhodium
 centrochirality
;
_journal_issue 2
_journal_name_full 'Chem. Sci.'
_journal_page_first 1094
_journal_paper_doi 10.1039/C4SC03101F
_journal_volume 6
_journal_year 2015
_chemical_formula_moiety '2(C39 H40 N3 O4 Rh), 3(C H2 Cl2)'
_chemical_formula_sum 'C81 H86 Cl6 N6 O8 Rh2'
_chemical_formula_weight 1690.07
_chemical_name_systematic
; 
 ? 
;
_space_group_crystal_system orthorhombic
_space_group_IT_number 19
_space_group_name_Hall 'P 2ac 2ab'
_space_group_name_H-M_alt 'P 21 21 21'
_symmetry_space_group_name_Hall 'P 2ac 2ab'
_symmetry_space_group_name_H-M 'P 21 21 21'
_atom_sites_solution_hydrogens geom
_atom_sites_solution_primary direct
_atom_sites_solution_secondary difmap
_audit_creation_method SHELXL-2013
_cell_angle_alpha 90
_cell_angle_beta 90
_cell_angle_gamma 90
_cell_formula_units_Z 4
_cell_length_a 13.919(6)
_cell_length_b 19.144(9)
_cell_length_c 28.616(11)
_cell_measurement_reflns_used 9357
_cell_measurement_temperature 100(2)
_cell_measurement_theta_max 25.7262
_cell_measurement_theta_min 2.3020
_cell_volume 7625(6)
_computing_cell_refinement 'SAINT V8.34A (Bruker AXS Inc., 2013)'
_computing_data_collection 'BRUKER APEX2'
_computing_data_reduction 'SAINT V8.34A (Bruker AXS Inc., 2013)'
_computing_molecular_graphics 'DIAMOND (Crystal Impact)'
_computing_structure_refinement 'SHELXL-2013 (Sheldrick, 2013)'
_computing_structure_solution 'SHELXS-97 (Sheldrick, 2008)'
_diffrn_ambient_temperature 100(2)
_diffrn_detector_area_resol_mean 10.4167
_diffrn_measured_fraction_theta_full 0.999
_diffrn_measured_fraction_theta_max 0.999
_diffrn_measurement_device_type 'Bruker D8 QUEST area detector'
_diffrn_measurement_method '\w and \f scans'
_diffrn_radiation_type MoK\a
_diffrn_radiation_wavelength 0.71073
_diffrn_reflns_av_R_equivalents 0.0642
_diffrn_reflns_av_unetI/netI 0.0593
_diffrn_reflns_Laue_measured_fraction_full 0.999
_diffrn_reflns_Laue_measured_fraction_max 0.999
_diffrn_reflns_limit_h_max 16
_diffrn_reflns_limit_h_min -16
_diffrn_reflns_limit_k_max 23
_diffrn_reflns_limit_k_min -23
_diffrn_reflns_limit_l_max 34
_diffrn_reflns_limit_l_min -33
_diffrn_reflns_number 64188
_diffrn_reflns_point_group_measured_fraction_full 0.999
_diffrn_reflns_point_group_measured_fraction_max 0.999
_diffrn_reflns_theta_full 25.242
_diffrn_reflns_theta_max 25.497
_diffrn_reflns_theta_min 2.302
_diffrn_source 'microfocus sealed X-ray tube'
_exptl_absorpt_coefficient_mu 0.704
_exptl_absorpt_correction_T_max 0.96
_exptl_absorpt_correction_T_min 0.76
_exptl_absorpt_correction_type numerical
_exptl_absorpt_process_details 'SADABS V2012/1 (Bruker AXS Inc.)'
_exptl_crystal_colour yellow
_exptl_crystal_density_diffrn 1.472
_exptl_crystal_density_method 'not measured'
_exptl_crystal_description needle
_exptl_crystal_F_000 3480
_exptl_crystal_size_max 0.440
_exptl_crystal_size_mid 0.070
_exptl_crystal_size_min 0.060
_refine_diff_density_max 0.569
_refine_diff_density_min -0.435
_refine_diff_density_rms 0.073
_refine_ls_abs_structure_details
; 
 Flack x determined using 4954 quotients [(I+)-(I-)]/[(I+)+(I-)] 
 (Parsons and Flack (2004), Acta Cryst. A60, s61). 
;
_refine_ls_abs_structure_Flack -0.020(10)
_refine_ls_extinction_method none
_refine_ls_goodness_of_fit_ref 1.024
_refine_ls_hydrogen_treatment constr
_refine_ls_matrix_type full
_refine_ls_number_parameters 996
_refine_ls_number_reflns 14187
_refine_ls_number_restraints 114
_refine_ls_restrained_S_all 1.027
_refine_ls_R_factor_all 0.0514
_refine_ls_R_factor_gt 0.0358
_refine_ls_shift/su_max 0.002
_refine_ls_shift/su_mean 0.000
_refine_ls_structure_factor_coef Fsqd
_refine_ls_weighting_details 'w=1/[\s^2^(Fo^2^)+(0.0255P)^2^+4.1982P] where P=(Fo^2^+2Fc^2^)/3'
_refine_ls_weighting_scheme calc
_refine_ls_wR_factor_gt 0.0643
_refine_ls_wR_factor_ref 0.0682
_reflns_Friedel_coverage 0.826
_reflns_Friedel_fraction_full 1.000
_reflns_Friedel_fraction_max 1.000
_reflns_number_gt 12148
_reflns_number_total 14187
_reflns_threshold_expression 'I > 2\s(I)'
_cod_data_source_file c4sc03101f2.cif
_cod_data_source_block delta-(R)-3
_cod_depositor_comments 'Adding full bibliography for 1518242--1518247.cif.'
_cod_database_code 1518242
_shelx_space_group_comment
; 
The symmetry employed for this shelxl refinement is uniquely defined 
by the following loop, which should always be used as a source of 
symmetry information in preference to the above space-group names. 
They are only intended as comments. 
;
_shelx_estimated_absorpt_t_min 0.747
_shelx_estimated_absorpt_t_max 0.959
_shelxl_version_number 2013-4

loop_
_space_group_symop_operation_xyz
'x, y, z'
'-x+1/2, -y, z+1/2'
'-x, y+1/2, -z+1/2'
'x+1/2, -y+1/2, -z'

loop_
_atom_site_label
_atom_site_type_symbol
_atom_site_fract_x
_atom_site_fract_y
_atom_site_fract_z
_atom_site_U_iso_or_equiv
_atom_site_adp_type
_atom_site_occupancy
_atom_site_site_symmetry_order
_atom_site_calc_flag
_atom_site_refinement_flags_posn
_atom_site_refinement_flags_adp
_atom_site_refinement_flags_occupancy
_atom_site_disorder_assembly
_atom_site_disorder_group
C2 C 0.6924(4) 0.7451(3) 0.39041(17) 0.0161(12) Uani 1 1 d . . . . .
C4 C 0.7118(4) 0.6344(3) 0.40030(17) 0.0153(12) Uani 1 1 d . . . . .
C5 C 0.7481(4) 0.5692(3) 0.40752(17) 0.0199(13) Uani 1 1 d . . . . .
H5 H 0.8142 0.5611 0.4136 0.024 Uiso 1 1 calc R U . . .
C6 C 0.6808(4) 0.5153(3) 0.40531(16) 0.0201(12) Uani 1 1 d . . . . .
H6 H 0.7027 0.4687 0.4097 0.024 Uiso 1 1 calc R U . . .
C7 C 0.5836(4) 0.5261(2) 0.39703(16) 0.0167(12) Uani 1 1 d . . . . .
C8 C 0.5498(4) 0.5941(2) 0.39020(15) 0.0134(11) Uani 1 1 d . . . . .
H8 H 0.4836 0.6031 0.3849 0.016 Uiso 1 1 calc R U . . .
C9 C 0.6155(4) 0.6472(2) 0.39142(16) 0.0135(11) Uani 1 1 d . . . . .
C10 C 0.7073(4) 0.8188(2) 0.38485(16) 0.0148(11) Uani 1 1 d . . . . .
C11 C 0.6204(3) 0.8529(2) 0.37417(17) 0.0144(11) Uani 1 1 d . . . . .
C12 C 0.6273(4) 0.9250(3) 0.36825(17) 0.0166(11) Uani 1 1 d . . . . .
H12 H 0.5710 0.9511 0.3614 0.020 Uiso 1 1 calc R U . . .
C13 C 0.7144(4) 0.9592(3) 0.37213(18) 0.0210(12) Uani 1 1 d . . . . .
H13 H 0.7166 1.0085 0.3682 0.025 Uiso 1 1 calc R U . . .
C14 C 0.7984(4) 0.9235(3) 0.38161(18) 0.0204(12) Uani 1 1 d . . . . .
H14 H 0.8577 0.9479 0.3836 0.024 Uiso 1 1 calc R U . . .
C15 C 0.7958(4) 0.8523(3) 0.38815(17) 0.0197(12) Uani 1 1 d . . . . .
H15 H 0.8527 0.8267 0.3947 0.024 Uiso 1 1 calc R U . . .
C16 C 0.5110(4) 0.4666(2) 0.39814(17) 0.0229(13) Uani 1 1 d . . . . .
C17 C 0.4410(5) 0.4719(3) 0.3563(2) 0.0364(17) Uani 1 1 d . . . . .
H17A H 0.3991 0.4308 0.3558 0.055 Uiso 1 1 calc R U . . .
H17B H 0.4777 0.4742 0.3271 0.055 Uiso 1 1 calc R U . . .
H17C H 0.4018 0.5142 0.3595 0.055 Uiso 1 1 calc R U . . .
C18 C 0.4541(4) 0.4716(3) 0.44382(19) 0.0273(13) Uani 1 1 d . . . . .
H18A H 0.4047 0.4352 0.4444 0.041 Uiso 1 1 calc R U . . .
H18B H 0.4235 0.5176 0.4459 0.041 Uiso 1 1 calc R U . . .
H18C H 0.4978 0.4652 0.4704 0.041 Uiso 1 1 calc R U . . .
C19 C 0.5602(4) 0.3949(3) 0.3968(2) 0.0310(15) Uani 1 1 d . . . . .
H19A H 0.5113 0.3582 0.3954 0.047 Uiso 1 1 calc R U . . .
H19B H 0.5992 0.3888 0.4250 0.047 Uiso 1 1 calc R U . . .
H19C H 0.6015 0.3920 0.3691 0.047 Uiso 1 1 calc R U . . .
C21 C 0.4326(3) 0.8772(2) 0.29836(17) 0.0140(11) Uani 1 1 d . . . . .
C23 C 0.3382(4) 0.9625(3) 0.31674(18) 0.0165(12) Uani 1 1 d . . . . .
C24 C 0.2779(4) 1.0183(3) 0.31575(19) 0.0242(13) Uani 1 1 d . . . . .
H24 H 0.2641 1.0428 0.2877 0.029 Uiso 1 1 calc R U . . .
C25 C 0.2377(4) 1.0372(3) 0.35848(19) 0.0251(14) Uani 1 1 d . . . . .
H25 H 0.1936 1.0751 0.3593 0.030 Uiso 1 1 calc R U . . .
C26 C 0.2596(4) 1.0026(3) 0.40038(18) 0.0221(12) Uani 1 1 d . . . . .
C27 C 0.3261(4) 0.9481(3) 0.39970(19) 0.0207(13) Uani 1 1 d . . . . .
H27 H 0.3457 0.9260 0.4279 0.025 Uiso 1 1 calc R U . . .
C28 C 0.3631(4) 0.9269(3) 0.35696(17) 0.0145(12) Uani 1 1 d . . . . .
C29 C 0.4896(4) 0.8283(2) 0.27229(15) 0.0131(10) Uani 1 1 d . . . . .
C30 C 0.5360(4) 0.7800(2) 0.30143(15) 0.0131(10) Uani 1 1 d . . . . .
C31 C 0.5898(4) 0.7290(3) 0.27870(18) 0.0191(12) Uani 1 1 d . . . . .
H31 H 0.6232 0.6951 0.2967 0.023 Uiso 1 1 calc R U . . .
C32 C 0.5961(4) 0.7266(3) 0.23027(18) 0.0208(12) Uani 1 1 d . . . . .
H32 H 0.6320 0.6903 0.2159 0.025 Uiso 1 1 calc R U . . .
C33 C 0.5509(4) 0.7759(3) 0.20268(18) 0.0224(12) Uani 1 1 d . . . . .
H33 H 0.5570 0.7743 0.1696 0.027 Uiso 1 1 calc R U . . .
C34 C 0.4970(4) 0.8274(2) 0.22359(16) 0.0194(11) Uani 1 1 d . . . . .
H34 H 0.4653 0.8618 0.2052 0.023 Uiso 1 1 calc R U . . .
C35 C 0.2099(4) 1.0219(3) 0.4469(2) 0.0317(15) Uani 1 1 d . . . . .
C36 C 0.1717(5) 0.9572(3) 0.4708(2) 0.0408(17) Uani 1 1 d . . . . .
H36A H 0.1401 0.9703 0.5001 0.061 Uiso 1 1 calc R U . . .
H36B H 0.2250 0.9253 0.4775 0.061 Uiso 1 1 calc R U . . .
H36C H 0.1253 0.9339 0.4503 0.061 Uiso 1 1 calc R U . . .
C37 C 0.2835(5) 1.0550(3) 0.4809(2) 0.0395(17) Uani 1 1 d . . . . .
H37A H 0.2515 1.0669 0.5104 0.059 Uiso 1 1 calc R U . . .
H37B H 0.3103 1.0975 0.4669 0.059 Uiso 1 1 calc R U . . .
H37C H 0.3355 1.0217 0.4870 0.059 Uiso 1 1 calc R U . . .
C38 C 0.1302(6) 1.0744(4) 0.4400(2) 0.064(3) Uani 1 1 d . . . . .
H38A H 0.1008 1.0853 0.4702 0.097 Uiso 1 1 calc R U . . .
H38B H 0.0815 1.0548 0.4190 0.097 Uiso 1 1 calc R U . . .
H38C H 0.1566 1.1171 0.4262 0.097 Uiso 1 1 calc R U . . .
N39 N 0.4487(3) 0.7942(2) 0.44018(13) 0.0157(9) Uani 1 1 d . U . . .
H39 H 0.4535 0.8431 0.4523 0.019 Uiso 1 1 calc R U . . .
C40 C 0.3457(4) 0.7741(3) 0.43794(19) 0.0276(14) Uani 1 1 d . U . . .
H40 H 0.3129 0.8175 0.4269 0.033 Uiso 1 1 calc R U . A 1
C41 C 0.3045(9) 0.7621(7) 0.4842(4) 0.020(3) Uani 0.56(2) 1 d . U P B 1
H41A H 0.2538 0.7258 0.4835 0.024 Uiso 0.56(2) 1 calc R U P B 1
H41B H 0.2783 0.8056 0.4979 0.024 Uiso 0.56(2) 1 calc R U P B 1
C42 C 0.3940(13) 0.7372(9) 0.5100(6) 0.029(4) Uani 0.56(2) 1 d . U P B 1
H42A H 0.3864 0.6875 0.5191 0.035 Uiso 0.56(2) 1 calc R U P B 1
H42B H 0.4031 0.7650 0.5389 0.035 Uiso 0.56(2) 1 calc R U P B 1
C41A C 0.3429(16) 0.7274(12) 0.4892(5) 0.032(5) Uani 0.44(2) 1 d . U P B 2
H41C H 0.2875 0.7423 0.5085 0.039 Uiso 0.44(2) 1 calc R U P B 2
H41D H 0.3361 0.6769 0.4825 0.039 Uiso 0.44(2) 1 calc R U P B 2
C42A C 0.4360(17) 0.7407(11) 0.5153(7) 0.029(4) Uani 0.44(2) 1 d . U P B 2
H42C H 0.4347 0.7845 0.5337 0.035 Uiso 0.44(2) 1 calc R U P B 2
H42D H 0.4555 0.7010 0.5353 0.035 Uiso 0.44(2) 1 calc R U P B 2
C43 C 0.4897(5) 0.7461(3) 0.47529(17) 0.0359(15) Uani 1 1 d . U . . .
H43A H 0.5449 0.7672 0.4920 0.043 Uiso 0.56(2) 1 calc R U P B 1
H43B H 0.5094 0.7011 0.4612 0.043 Uiso 0.56(2) 1 calc R U P B 1
H43C H 0.4960 0.6991 0.4611 0.043 Uiso 0.44(2) 1 calc R U P B 2
H43D H 0.5550 0.7624 0.4837 0.043 Uiso 0.44(2) 1 calc R U P B 2
C44 C 0.3271(4) 0.7214(3) 0.39873(18) 0.0171(12) Uani 1 1 d . . . . .
C48 C -0.1117(4) 0.5411(3) 0.32105(17) 0.0174(12) Uani 1 1 d . . . . .
C50 C -0.1153(4) 0.6505(3) 0.30194(18) 0.0190(12) Uani 1 1 d . . . . .
C51 C -0.1389(4) 0.7140(3) 0.28378(18) 0.0247(13) Uani 1 1 d . . . . .
H51 H -0.1961 0.7212 0.2663 0.030 Uiso 1 1 calc R U . . .
C52 C -0.0747(4) 0.7669(3) 0.29228(18) 0.0205(13) Uani 1 1 d . . . . .
H52 H -0.0886 0.8120 0.2803 0.025 Uiso 1 1 calc R U . . .
C53 C 0.0103(4) 0.7576(2) 0.31771(16) 0.0166(11) Uani 1 1 d . . . . .
C54 C 0.0309(4) 0.6919(2) 0.33656(16) 0.0158(11) Uani 1 1 d . . . . .
H54 H 0.0877 0.6842 0.3542 0.019 Uiso 1 1 calc R U . . .
C55 C -0.0342(4) 0.6382(2) 0.32873(16) 0.0152(11) Uani 1 1 d . . . . .
C56 C -0.1338(4) 0.4686(3) 0.32447(17) 0.0157(12) Uani 1 1 d . . . . .
C57 C -0.0652(3) 0.4322(3) 0.35001(17) 0.0141(11) Uani 1 1 d . . . . .
C58 C -0.0818(4) 0.3610(3) 0.35493(18) 0.0219(13) Uani 1 1 d . . . . .
H58 H -0.0370 0.3333 0.3718 0.026 Uiso 1 1 calc R U . . .
C59 C -0.1624(4) 0.3295(3) 0.3357(2) 0.0279(14) Uani 1 1 d . . . . .
H59 H -0.1724 0.2808 0.3399 0.033 Uiso 1 1 calc R U . . .
C60 C -0.2287(4) 0.3682(3) 0.31050(19) 0.0231(13) Uani 1 1 d . . . . .
H60 H -0.2830 0.3460 0.2970 0.028 Uiso 1 1 calc R U . . .
C61 C -0.2157(4) 0.4382(3) 0.30514(17) 0.0198(12) Uani 1 1 d . . . . .
H61 H -0.2612 0.4656 0.2886 0.024 Uiso 1 1 calc R U . . .
C62 C 0.0824(4) 0.8164(3) 0.32462(18) 0.0216(13) Uani 1 1 d . . . . .
C63 C 0.0510(4) 0.8843(3) 0.3005(2) 0.0323(15) Uani 1 1 d . . . . .
H63A H 0.0988 0.9209 0.3065 0.048 Uiso 1 1 calc R U . . .
H63B H -0.0114 0.8991 0.3129 0.048 Uiso 1 1 calc R U . . .
H63C H 0.0457 0.8764 0.2668 0.048 Uiso 1 1 calc R U . . .
C64 C 0.0944(4) 0.8305(3) 0.3775(2) 0.0286(13) Uani 1 1 d . . . . .
H64A H 0.1440 0.8661 0.3822 0.043 Uiso 1 1 calc R U . . .
H64B H 0.1134 0.7873 0.3933 0.043 Uiso 1 1 calc R U . . .
H64C H 0.0333 0.8471 0.3904 0.043 Uiso 1 1 calc R U . . .
C65 C 0.1798(4) 0.7952(3) 0.30436(18) 0.0240(12) Uani 1 1 d . . . . .
H65A H 0.2256 0.8336 0.3084 0.036 Uiso 1 1 calc R U . . .
H65B H 0.1726 0.7847 0.2710 0.036 Uiso 1 1 calc R U . . .
H65C H 0.2035 0.7536 0.3207 0.036 Uiso 1 1 calc R U . . .
C66 C 0.1058(4) 0.3672(3) 0.44711(18) 0.0187(12) Uani 1 1 d . . . . .
C67 C 0.1599(3) 0.3751(2) 0.3761(2) 0.0209(12) Uani 1 1 d . . . . .
C69 C 0.1689(4) 0.3126(3) 0.4397(2) 0.0246(13) Uani 1 1 d . . . . .
C70 C 0.1911(5) 0.2646(3) 0.4729(2) 0.0351(16) Uani 1 1 d . . . . .
H70 H 0.2342 0.2271 0.4670 0.042 Uiso 1 1 calc R U . . .
C71 C 0.1471(4) 0.2735(3) 0.5159(2) 0.0355(16) Uani 1 1 d . . . . .
H71 H 0.1602 0.2405 0.5398 0.043 Uiso 1 1 calc R U . . .
C72 C 0.0842(4) 0.3288(3) 0.52602(19) 0.0248(13) Uani 1 1 d . . . . .
C73 C 0.0616(4) 0.3754(3) 0.49006(18) 0.0196(12) Uani 1 1 d . . . . .
H73 H 0.0168 0.4121 0.4950 0.023 Uiso 1 1 calc R U . . .
C74 C 0.1750(4) 0.4034(3) 0.33054(19) 0.0225(13) Uani 1 1 d . . . . .
C75 C 0.1224(4) 0.4654(3) 0.32439(19) 0.0188(13) Uani 1 1 d . . . . .
C76 C 0.1353(4) 0.4995(3) 0.28204(17) 0.0241(13) Uani 1 1 d . . . . .
H76 H 0.1023 0.5421 0.2763 0.029 Uiso 1 1 calc R U . . .
C77 C 0.1956(4) 0.4724(3) 0.24778(19) 0.0310(15) Uani 1 1 d . . . . .
H77 H 0.2034 0.4971 0.2192 0.037 Uiso 1 1 calc R U . . .
C78 C 0.2447(4) 0.4100(3) 0.2543(2) 0.0338(16) Uani 1 1 d . . . . .
H78 H 0.2841 0.3915 0.2303 0.041 Uiso 1 1 calc R U . . .
C79 C 0.2353(4) 0.3758(3) 0.2960(2) 0.0296(15) Uani 1 1 d . . . . .
H79 H 0.2695 0.3336 0.3014 0.036 Uiso 1 1 calc R U . . .
C80 C 0.0390(4) 0.3360(3) 0.57430(19) 0.0268(13) Uani 1 1 d . . . . .
C81 C 0.0188(5) 0.4135(3) 0.58579(18) 0.0330(15) Uani 1 1 d . . . . .
H81A H -0.0088 0.4170 0.6172 0.050 Uiso 1 1 calc R U . . .
H81B H -0.0267 0.4325 0.5630 0.050 Uiso 1 1 calc R U . . .
H81C H 0.0789 0.4400 0.5845 0.050 Uiso 1 1 calc R U . . .
C82 C -0.0565(4) 0.2966(3) 0.5746(2) 0.0325(15) Uani 1 1 d . . . . .
H82A H -0.0899 0.3053 0.6042 0.049 Uiso 1 1 calc R U . . .
H82B H -0.0444 0.2464 0.5712 0.049 Uiso 1 1 calc R U . . .
H82C H -0.0965 0.3129 0.5486 0.049 Uiso 1 1 calc R U . . .
C83 C 0.1042(4) 0.3084(3) 0.6132(2) 0.0381(16) Uani 1 1 d . . . . .
H83A H 0.0756 0.3191 0.6436 0.057 Uiso 1 1 calc R U . . .
H83B H 0.1674 0.3306 0.6109 0.057 Uiso 1 1 calc R U . . .
H83C H 0.1113 0.2577 0.6099 0.057 Uiso 1 1 calc R U . . .
C85 C 0.0826(4) 0.5963(3) 0.45562(18) 0.0230(13) Uani 1 1 d . U . . .
H85A H 0.0720 0.6465 0.4474 0.028 Uiso 0.59 1 calc R U P C 1
H85B H 0.0720 0.6465 0.4474 0.028 Uiso 0.41 1 calc R U P D 2
C86 C 0.1494(5) 0.5928(4) 0.4977(2) 0.0478(18) Uani 1 1 d . U . . .
H86A H 0.1887 0.6357 0.5003 0.057 Uiso 0.59 1 calc R U P E 1
H86B H 0.1126 0.5863 0.5270 0.057 Uiso 0.59 1 calc R U P E 1
H86C H 0.1233 0.5601 0.5213 0.057 Uiso 0.41 1 calc R U P F 2
H86D H 0.1555 0.6395 0.5122 0.057 Uiso 0.41 1 calc R U P F 2
C87 C 0.2046(8) 0.5368(6) 0.4886(3) 0.036(3) Uani 0.59 1 d . U P G 1
H87A H 0.1714 0.4938 0.4991 0.043 Uiso 0.59 1 calc R U P G 1
H87B H 0.2660 0.5406 0.5059 0.043 Uiso 0.59 1 calc R U P G 1
C87A C 0.2527(11) 0.5660(8) 0.4798(5) 0.025(3) Uani 0.41 1 d . U P G 2
H87C H 0.2975 0.6054 0.4745 0.031 Uiso 0.41 1 calc R U P G 2
H87D H 0.2819 0.5325 0.5020 0.031 Uiso 0.41 1 calc R U P G 2
C88 C 0.2249(4) 0.5322(3) 0.43592(19) 0.0279(13) Uani 1 1 d . U . . .
H88A H 0.2816 0.5606 0.4271 0.033 Uiso 0.59 1 calc R U P G 1
H88B H 0.2351 0.4833 0.4259 0.033 Uiso 0.59 1 calc R U P G 1
H88C H 0.2160 0.4816 0.4415 0.033 Uiso 0.41 1 calc R U P G 2
H88D H 0.2776 0.5378 0.4129 0.033 Uiso 0.41 1 calc R U P G 2
C89 C -0.0146(4) 0.5627(2) 0.46595(16) 0.0180(12) Uani 1 1 d . . . . .
Rh1 Rh 0.50582(3) 0.79109(2) 0.36935(2) 0.01180(9) Uani 1 1 d . . . . .
Rh2 Rh 0.03815(3) 0.49117(2) 0.37824(2) 0.01284(9) Uani 1 1 d . . . . .
N1 N 0.6063(3) 0.7196(2) 0.38602(13) 0.0130(9) Uani 1 1 d . . . . .
N20 N 0.4233(3) 0.8719(2) 0.34371(14) 0.0137(9) Uani 1 1 d . . . . .
N47 N -0.0344(3) 0.5672(2) 0.34099(13) 0.0144(9) Uani 1 1 d . . . . .
N66 N 0.1022(3) 0.4058(2) 0.40577(14) 0.0171(10) Uani 1 1 d . . . . .
N84 N 0.1353(3) 0.5615(2) 0.41597(14) 0.0148(9) Uani 1 1 d . U . . .
H84 H 0.1545 0.5991 0.3936 0.018 Uiso 1 1 calc R U . . .
O3 O 0.7612(2) 0.69747(18) 0.39963(12) 0.0187(8) Uani 1 1 d . . . . .
O22 O 0.3844(3) 0.93061(17) 0.27889(11) 0.0179(8) Uani 1 1 d . . . . .
O45 O 0.3896(2) 0.71835(16) 0.36596(11) 0.0137(7) Uani 1 1 d . . . . .
O46 O 0.2520(3) 0.68703(18) 0.40018(12) 0.0203(9) Uani 1 1 d . . . . .
O49 O -0.1654(2) 0.58789(18) 0.29722(12) 0.0208(8) Uani 1 1 d . . . . .
O68 O 0.2040(3) 0.31767(18) 0.39393(13) 0.0274(10) Uani 1 1 d . . . . .
O90 O -0.0441(2) 0.51402(16) 0.43921(10) 0.0132(7) Uani 1 1 d . . . . .
O91 O -0.0598(3) 0.58452(18) 0.50029(12) 0.0267(9) Uani 1 1 d . . . . .
C1L C 0.3583(6) 0.6229(4) 0.2659(3) 0.065(2) Uani 1 1 d . . . . .
H02C H 0.3915 0.6617 0.2820 0.078 Uiso 1 1 calc R U . . .
H02D H 0.3235 0.5953 0.2897 0.078 Uiso 1 1 calc R U . . .
C3L C 0.4850(5) 0.3335(3) 0.6873(2) 0.0510(19) Uani 1 1 d . . . . .
H02A H 0.4277 0.3257 0.6675 0.061 Uiso 1 1 calc R U . . .
H02B H 0.4724 0.3126 0.7183 0.061 Uiso 1 1 calc R U . . .
Cl1 Cl 0.44372(14) 0.56974(9) 0.23897(6) 0.0526(5) Uani 1 1 d . . . . .
Cl2 Cl 0.27530(16) 0.65754(10) 0.22609(7) 0.0634(6) Uani 1 1 d . . . . .
Cl5 Cl 0.58584(13) 0.29202(8) 0.66156(6) 0.0437(4) Uani 1 1 d . . . . .
Cl6 Cl 0.50418(15) 0.42284(9) 0.69356(6) 0.0593(5) Uani 1 1 d . . . . .
C2L C 0.3925(8) 0.3401(5) 0.5319(3) 0.039(2) Uani 0.764(9) 1 d D U P H 1
H2LA H 0.4589 0.3510 0.5220 0.047 Uiso 0.764(9) 1 calc R U P H 1
H2LB H 0.3526 0.3366 0.5034 0.047 Uiso 0.764(9) 1 calc R U P H 1
Cl3 Cl 0.3515(2) 0.40658(14) 0.56423(17) 0.0618(13) Uani 0.764(9) 1 d D U P H 1
Cl4 Cl 0.3926(2) 0.25844(14) 0.55993(10) 0.0450(10) Uani 0.764(9) 1 d D U P H 1
C4L C 0.353(3) 0.360(2) 0.5447(12) 0.119(19) Uani 0.236(9) 1 d D U P H 2
H4LA H 0.2870 0.3444 0.5373 0.143 Uiso 0.236(9) 1 calc R U P H 2
H4LB H 0.3702 0.3980 0.5228 0.143 Uiso 0.236(9) 1 calc R U P H 2
Cl7 Cl 0.4294(11) 0.2931(11) 0.5376(7) 0.121(8) Uani 0.236(9) 1 d D U P H 2
Cl8 Cl 0.3572(9) 0.3911(7) 0.6017(7) 0.091(6) Uani 0.236(9) 1 d D U P H 2

loop_
_atom_site_aniso_label
_atom_site_aniso_U_11
_atom_site_aniso_U_22
_atom_site_aniso_U_33
_atom_site_aniso_U_23
_atom_site_aniso_U_13
_atom_site_aniso_U_12
C2 0.013(3) 0.022(3) 0.013(3) 0.002(2) -0.002(2) 0.004(2)
C4 0.010(3) 0.021(3) 0.015(3) 0.000(2) 0.001(2) 0.005(2)
C5 0.014(3) 0.031(3) 0.015(3) -0.001(2) 0.001(2) 0.010(3)
C6 0.029(3) 0.016(3) 0.015(3) -0.001(2) -0.003(2) 0.011(3)
C7 0.021(3) 0.018(3) 0.011(2) -0.001(2) -0.003(2) 0.004(2)
C8 0.008(3) 0.020(3) 0.013(2) -0.0044(19) -0.003(2) 0.006(2)
C9 0.013(3) 0.016(3) 0.012(3) -0.0016(19) 0.001(2) 0.003(2)
C10 0.013(3) 0.023(3) 0.009(3) 0.000(2) 0.000(2) -0.006(2)
C11 0.017(3) 0.022(3) 0.004(2) -0.001(2) 0.000(2) -0.002(2)
C12 0.015(3) 0.023(3) 0.011(3) 0.001(2) 0.002(2) 0.002(2)
C13 0.024(3) 0.020(3) 0.020(3) 0.001(2) 0.006(3) -0.005(2)
C14 0.015(3) 0.031(3) 0.015(3) 0.002(2) 0.000(2) -0.012(2)
C15 0.014(3) 0.028(3) 0.017(3) 0.002(2) -0.005(2) -0.002(2)
C16 0.027(3) 0.014(2) 0.028(3) 0.002(2) -0.012(3) 0.002(2)
C17 0.053(4) 0.017(3) 0.039(4) 0.002(2) -0.024(3) 0.001(3)
C18 0.016(3) 0.030(3) 0.036(3) 0.006(2) -0.010(3) -0.004(3)
C19 0.036(4) 0.017(3) 0.040(4) 0.000(2) -0.012(3) 0.003(3)
C21 0.010(3) 0.014(3) 0.018(3) 0.004(2) -0.001(2) -0.005(2)
C23 0.013(3) 0.018(3) 0.019(3) -0.005(2) 0.001(2) 0.002(2)
C24 0.025(3) 0.019(3) 0.028(3) 0.002(2) -0.010(3) 0.003(3)
C25 0.022(3) 0.021(3) 0.033(4) -0.007(2) -0.001(3) 0.010(3)
C26 0.017(3) 0.022(3) 0.027(3) -0.002(2) 0.002(2) 0.006(3)
C27 0.017(3) 0.024(3) 0.021(3) 0.003(2) 0.000(3) 0.002(2)
C28 0.012(3) 0.013(3) 0.018(3) 0.001(2) 0.002(2) 0.001(2)
C29 0.007(3) 0.015(2) 0.017(2) -0.0021(19) -0.004(2) -0.002(2)
C30 0.009(3) 0.015(2) 0.015(2) -0.0006(19) 0.001(2) -0.004(2)
C31 0.017(3) 0.019(3) 0.021(3) 0.005(2) 0.000(2) 0.000(2)
C32 0.016(3) 0.023(3) 0.023(3) -0.009(2) 0.003(3) -0.002(2)
C33 0.023(3) 0.029(3) 0.016(3) -0.004(2) -0.001(3) -0.009(3)
C34 0.019(3) 0.024(3) 0.016(2) 0.000(2) -0.004(3) -0.005(3)
C35 0.026(4) 0.038(4) 0.030(3) 0.000(3) 0.004(3) 0.012(3)
C36 0.040(4) 0.059(4) 0.024(3) -0.019(3) 0.011(3) -0.010(3)
C37 0.051(5) 0.040(4) 0.028(4) -0.008(3) 0.009(3) -0.005(3)
C38 0.065(6) 0.093(6) 0.035(4) -0.002(4) 0.008(4) 0.054(5)
N39 0.019(2) 0.014(2) 0.014(2) -0.0017(17) -0.0014(18) -0.001(2)
C40 0.026(3) 0.035(3) 0.023(3) -0.011(2) 0.010(2) -0.018(3)
C41 0.024(6) 0.013(6) 0.024(5) -0.004(4) 0.007(4) -0.002(4)
C42 0.043(8) 0.031(8) 0.014(6) 0.000(5) 0.004(6) 0.003(7)
C41A 0.051(9) 0.028(10) 0.018(7) -0.007(6) 0.005(6) -0.014(7)
C42A 0.056(10) 0.016(7) 0.014(6) -0.001(5) -0.002(6) -0.011(8)
C43 0.071(4) 0.024(3) 0.013(2) 0.003(2) 0.007(3) 0.017(3)
C44 0.021(3) 0.013(3) 0.017(3) 0.006(2) -0.006(3) 0.003(2)
C48 0.013(3) 0.026(3) 0.013(3) -0.002(2) 0.001(2) 0.002(2)
C50 0.014(3) 0.025(3) 0.018(3) -0.002(2) 0.002(2) -0.004(2)
C51 0.017(3) 0.032(3) 0.026(3) 0.009(3) -0.006(2) -0.001(3)
C52 0.021(3) 0.019(3) 0.021(3) 0.004(2) -0.005(3) 0.000(2)
C53 0.016(3) 0.021(3) 0.013(2) -0.0021(19) -0.002(2) 0.000(2)
C54 0.011(3) 0.024(3) 0.012(2) -0.0011(19) -0.001(2) 0.000(2)
C55 0.013(3) 0.022(3) 0.010(2) 0.0004(19) 0.001(2) 0.001(2)
C56 0.016(3) 0.023(3) 0.008(3) -0.006(2) 0.003(2) -0.001(2)
C57 0.007(3) 0.020(3) 0.015(3) -0.006(2) 0.002(2) 0.002(2)
C58 0.018(3) 0.022(3) 0.026(3) -0.007(2) -0.008(2) 0.004(2)
C59 0.024(3) 0.021(3) 0.038(4) -0.010(3) -0.001(3) -0.003(3)
C60 0.014(3) 0.033(3) 0.023(3) -0.009(3) -0.001(3) -0.002(3)
C61 0.014(3) 0.030(3) 0.015(3) -0.001(2) -0.001(2) -0.001(2)
C62 0.025(3) 0.019(3) 0.021(3) -0.001(2) -0.001(3) 0.000(2)
C63 0.030(4) 0.021(3) 0.045(4) 0.005(3) -0.006(3) 0.000(3)
C64 0.022(3) 0.033(3) 0.031(3) -0.011(3) -0.002(3) -0.001(2)
C65 0.023(3) 0.021(3) 0.028(3) 0.003(3) 0.003(3) -0.002(3)
C66 0.019(3) 0.014(3) 0.024(3) -0.004(2) -0.005(3) -0.004(2)
C67 0.010(3) 0.016(3) 0.036(3) -0.011(3) -0.008(3) 0.003(2)
C69 0.023(3) 0.017(3) 0.033(3) -0.006(2) -0.008(3) 0.003(2)
C70 0.034(4) 0.019(3) 0.052(4) -0.001(3) -0.009(3) 0.009(3)
C71 0.040(4) 0.021(3) 0.046(4) 0.012(3) -0.013(3) 0.002(3)
C72 0.024(3) 0.018(3) 0.032(3) 0.004(2) -0.010(3) -0.005(2)
C73 0.017(3) 0.013(3) 0.028(3) 0.000(2) -0.008(3) -0.001(2)
C74 0.013(3) 0.027(3) 0.028(3) -0.016(2) -0.001(3) -0.001(3)
C75 0.008(3) 0.026(3) 0.022(3) -0.011(2) -0.004(2) -0.002(2)
C76 0.019(3) 0.033(3) 0.020(3) -0.009(3) 0.002(2) -0.003(3)
C77 0.023(3) 0.049(4) 0.021(3) -0.008(3) 0.009(3) -0.008(3)
C78 0.017(3) 0.061(5) 0.024(3) -0.023(3) 0.006(3) 0.000(3)
C79 0.015(3) 0.034(3) 0.041(4) -0.021(3) -0.003(3) 0.000(3)
C80 0.028(3) 0.023(3) 0.029(3) 0.012(2) -0.009(3) -0.009(3)
C81 0.044(4) 0.032(3) 0.023(3) 0.000(2) 0.005(3) -0.007(3)
C82 0.033(4) 0.026(3) 0.038(4) 0.016(3) -0.015(3) -0.012(3)
C83 0.039(4) 0.038(4) 0.038(4) 0.013(3) -0.016(3) -0.013(3)
C85 0.024(3) 0.023(3) 0.022(3) -0.009(2) 0.007(2) -0.008(2)
C86 0.029(4) 0.087(5) 0.027(3) -0.017(3) 0.006(3) -0.026(3)
C87 0.028(6) 0.058(7) 0.023(5) 0.012(4) -0.015(4) -0.021(5)
C87A 0.021(7) 0.035(8) 0.020(6) 0.003(5) -0.005(5) -0.010(5)
C88 0.020(3) 0.033(3) 0.030(3) -0.001(2) -0.010(3) 0.000(2)
C89 0.024(4) 0.015(2) 0.015(2) -0.001(2) 0.001(3) -0.001(2)
Rh1 0.00971(19) 0.01415(18) 0.01155(18) 0.00021(15) -0.00076(18) 0.00039(16)
Rh2 0.00997(19) 0.01634(19) 0.01220(18) -0.00444(15) -0.00063(17) 0.00119(16)
N1 0.011(2) 0.016(2) 0.012(2) -0.0009(17) -0.0023(18) -0.0004(18)
N20 0.013(2) 0.015(2) 0.014(2) 0.0004(17) 0.0000(19) 0.0005(18)
N47 0.014(2) 0.019(2) 0.011(2) -0.0054(16) -0.0027(19) -0.0006(19)
N66 0.015(3) 0.017(2) 0.019(2) -0.0065(18) -0.005(2) 0.0018(19)
N84 0.012(2) 0.020(2) 0.013(2) -0.0024(17) 0.0011(18) -0.0019(18)
O3 0.013(2) 0.024(2) 0.019(2) 0.0029(16) -0.0016(16) 0.0020(17)
O22 0.021(2) 0.0157(18) 0.0170(19) 0.0026(15) -0.0047(17) 0.0035(16)
O45 0.0099(17) 0.0157(17) 0.0155(19) -0.0004(14) -0.0020(16) 0.0008(14)
O46 0.014(2) 0.026(2) 0.021(2) 0.0035(16) -0.0013(17) -0.0103(17)
O49 0.016(2) 0.027(2) 0.020(2) 0.0029(16) -0.0074(17) 0.0002(17)
O68 0.024(2) 0.020(2) 0.038(3) -0.0106(17) -0.0044(19) 0.0086(17)
O90 0.0108(17) 0.0149(16) 0.0139(16) -0.0012(14) 0.0027(15) 0.0018(16)
O91 0.030(2) 0.029(2) 0.021(2) -0.0115(17) 0.0137(18) -0.0043(18)
C1L 0.052(5) 0.093(6) 0.050(5) -0.034(4) -0.003(4) -0.003(5)
C3L 0.042(5) 0.050(4) 0.061(4) -0.014(3) 0.016(4) -0.012(4)
Cl1 0.0534(12) 0.0446(10) 0.0598(11) 0.0015(8) 0.0036(10) -0.0051(9)
Cl2 0.0808(15) 0.0627(12) 0.0468(11) 0.0096(9) 0.0148(11) 0.0249(11)
Cl5 0.0536(11) 0.0335(8) 0.0441(10) -0.0083(8) 0.0142(8) -0.0063(9)
Cl6 0.0630(12) 0.0440(10) 0.0708(12) -0.0171(8) 0.0280(12) -0.0071(10)
C2L 0.042(7) 0.033(5) 0.042(5) 0.011(4) 0.002(5) 0.003(4)
Cl3 0.0613(19) 0.0379(15) 0.086(3) -0.0069(15) 0.0327(18) -0.0027(12)
Cl4 0.051(2) 0.0370(15) 0.0472(16) 0.0106(11) -0.0031(13) 0.0135(12)
C4L 0.09(3) 0.13(3) 0.13(2) -0.068(18) 0.024(17) 0.03(3)
Cl7 0.087(10) 0.124(16) 0.152(16) -0.066(14) 0.012(10) 0.016(10)
Cl8 0.080(8) 0.069(7) 0.125(14) -0.034(8) 0.022(8) 0.005(6)

loop_
_atom_type_symbol
_atom_type_description
_atom_type_scat_dispersion_real
_atom_type_scat_dispersion_imag
_atom_type_scat_source
C C 0.0033 0.0016 'International Tables Vol C Tables 4.2.6.8 and 6.1.1.4'
H H 0.0000 0.0000 'International Tables Vol C Tables 4.2.6.8 and 6.1.1.4'
N N 0.0061 0.0033 'International Tables Vol C Tables 4.2.6.8 and 6.1.1.4'
O O 0.0106 0.0060 'International Tables Vol C Tables 4.2.6.8 and 6.1.1.4'
Cl Cl 0.1484 0.1585 'International Tables Vol C Tables 4.2.6.8 and 6.1.1.4'
Rh Rh -1.1178 0.9187 'International Tables Vol C Tables 4.2.6.8 and 6.1.1.4'

loop_
_geom_angle_atom_site_label_1
_geom_angle_atom_site_label_2
_geom_angle_atom_site_label_3
_geom_angle
N1 C2 O3 114.8(4)
N1 C2 C10 119.5(5)
O3 C2 C10 125.7(5)
C5 C4 C9 123.2(5)
C5 C4 O3 128.0(5)
C9 C4 O3 108.8(4)
C4 C5 C6 115.0(5)
C4 C5 H5 122.5
C6 C5 H5 122.5
C7 C6 C5 123.4(5)
C7 C6 H6 118.3
C5 C6 H6 118.3
C6 C7 C8 119.4(5)
C6 C7 C16 122.1(4)
C8 C7 C16 118.4(5)
C9 C8 C7 117.7(5)
C9 C8 H8 121.2
C7 C8 H8 121.2
C8 C9 C4 121.3(4)
C8 C9 N1 132.3(5)
C4 C9 N1 106.5(4)
C15 C10 C11 124.1(4)
C15 C10 C2 125.0(5)
C11 C10 C2 110.9(4)
C12 C11 C10 115.3(4)
C12 C11 Rh1 129.4(4)
C10 C11 Rh1 115.3(3)
C13 C12 C11 121.3(5)
C13 C12 H12 119.4
C11 C12 H12 119.4
C14 C13 C12 121.5(5)
C14 C13 H13 119.2
C12 C13 H13 119.2
C15 C14 C13 119.6(5)
C15 C14 H14 120.2
C13 C14 H14 120.2
C14 C15 C10 118.1(5)
C14 C15 H15 120.9
C10 C15 H15 120.9
C7 C16 C18 108.3(4)
C7 C16 C19 111.8(5)
C18 C16 C19 107.9(4)
C7 C16 C17 110.7(4)
C18 C16 C17 109.3(5)
C19 C16 C17 108.7(4)
C16 C17 H17A 109.5
C16 C17 H17B 109.5
H17A C17 H17B 109.5
C16 C17 H17C 109.5
H17A C17 H17C 109.5
H17B C17 H17C 109.5
C16 C18 H18A 109.5
C16 C18 H18B 109.5
H18A C18 H18B 109.5
C16 C18 H18C 109.5
H18A C18 H18C 109.5
H18B C18 H18C 109.5
C16 C19 H19A 109.5
C16 C19 H19B 109.5
H19A C19 H19B 109.5
C16 C19 H19C 109.5
H19A C19 H19C 109.5
H19B C19 H19C 109.5
N20 C21 O22 114.9(4)
N20 C21 C29 121.2(4)
O22 C21 C29 123.8(4)
C24 C23 C28 124.0(5)
C24 C23 O22 127.6(5)
C28 C23 O22 108.3(4)
C23 C24 C25 115.8(5)
C23 C24 H24 122.1
C25 C24 H24 122.1
C24 C25 C26 122.6(5)
C24 C25 H25 118.7
C26 C25 H25 118.7
C27 C26 C25 119.0(5)
C27 C26 C35 119.2(5)
C25 C26 C35 121.7(5)
C28 C27 C26 118.5(5)
C28 C27 H27 120.7
C26 C27 H27 120.7
C23 C28 C27 119.8(5)
C23 C28 N20 107.2(4)
C27 C28 N20 133.0(5)
C34 C29 C30 123.5(4)
C34 C29 C21 124.5(4)
C30 C29 C21 112.0(4)
C31 C30 C29 115.6(4)
C31 C30 Rh1 129.9(4)
C29 C30 Rh1 114.3(3)
C32 C31 C30 121.6(5)
C32 C31 H31 119.2
C30 C31 H31 119.2
C33 C32 C31 121.2(5)
C33 C32 H32 119.4
C31 C32 H32 119.4
C34 C33 C32 119.3(5)
C34 C33 H33 120.3
C32 C33 H33 120.3
C33 C34 C29 118.8(5)
C33 C34 H34 120.6
C29 C34 H34 120.6
C38 C35 C36 110.3(6)
C38 C35 C26 112.0(5)
C36 C35 C26 110.6(5)
C38 C35 C37 107.3(5)
C36 C35 C37 106.5(5)
C26 C35 C37 110.0(5)
C35 C36 H36A 109.5
C35 C36 H36B 109.5
H36A C36 H36B 109.5
C35 C36 H36C 109.5
H36A C36 H36C 109.5
H36B C36 H36C 109.5
C35 C37 H37A 109.5
C35 C37 H37B 109.5
H37A C37 H37B 109.5
C35 C37 H37C 109.5
H37A C37 H37C 109.5
H37B C37 H37C 109.5
C35 C38 H38A 109.5
C35 C38 H38B 109.5
H38A C38 H38B 109.5
C35 C38 H38C 109.5
H38A C38 H38C 109.5
H38B C38 H38C 109.5
C43 N39 C40 103.9(4)
C43 N39 Rh1 118.3(3)
C40 N39 Rh1 107.7(3)
C43 N39 H39 108.8
C40 N39 H39 108.8
Rh1 N39 H39 108.8
C41 C40 N39 112.4(6)
C41 C40 C44 119.7(6)
N39 C40 C44 111.5(4)
N39 C40 C41A 96.9(8)
C44 C40 C41A 106.2(7)
C41 C40 H40 103.8
N39 C40 H40 103.8
C44 C40 H40 103.8
C40 C41 C42 99.6(9)
C40 C41 H41A 111.8
C42 C41 H41A 111.8
C40 C41 H41B 111.8
C42 C41 H41B 111.8
H41A C41 H41B 109.6
C41 C42 C43 109.3(10)
C41 C42 H42A 109.8
C43 C42 H42A 109.8
C41 C42 H42B 109.8
C43 C42 H42B 109.8
H42A C42 H42B 108.3
C42A C41A C40 108.2(12)
C42A C41A H41C 110.1
C40 C41A H41C 110.1
C42A C41A H41D 110.1
C40 C41A H41D 110.1
H41C C41A H41D 108.4
C43 C42A C41A 93.9(14)
C43 C42A H42C 112.9
C41A C42A H42C 112.9
C43 C42A H42D 112.9
C41A C42A H42D 112.9
H42C C42A H42D 110.4
C42A C43 N39 113.8(11)
N39 C43 C42 99.3(7)
N39 C43 H43A 111.9
C42 C43 H43A 111.9
N39 C43 H43B 111.9
C42 C43 H43B 111.9
H43A C43 H43B 109.6
C42A C43 H43C 108.8
N39 C43 H43C 108.8
C42A C43 H43D 108.8
N39 C43 H43D 108.8
H43C C43 H43D 107.7
O46 C44 O45 125.0(5)
O46 C44 C40 118.0(5)
O45 C44 C40 116.9(5)
N47 C48 O49 114.9(4)
N47 C48 C56 121.0(5)
O49 C48 C56 124.1(5)
C51 C50 C55 124.0(5)
C51 C50 O49 127.6(5)
C55 C50 O49 108.3(4)
C50 C51 C52 115.7(5)
C50 C51 H51 122.1
C52 C51 H51 122.1
C51 C52 C53 123.3(5)
C51 C52 H52 118.3
C53 C52 H52 118.3
C54 C53 C52 119.2(5)
C54 C53 C62 118.7(5)
C52 C53 C62 122.1(4)
C55 C54 C53 118.1(5)
C55 C54 H54 121.0
C53 C54 H54 121.0
C50 C55 C54 119.6(4)
C50 C55 N47 107.6(4)
C54 C55 N47 132.7(5)
C57 C56 C61 124.1(5)
C57 C56 C48 112.1(5)
C61 C56 C48 123.8(5)
C58 C57 C56 115.5(5)
C58 C57 Rh2 129.3(4)
C56 C57 Rh2 115.0(4)
C59 C58 C57 121.4(5)
C59 C58 H58 119.3
C57 C58 H58 119.3
C60 C59 C58 120.8(5)
C60 C59 H59 119.6
C58 C59 H59 119.6
C61 C60 C59 119.8(5)
C61 C60 H60 120.1
C59 C60 H60 120.1
C60 C61 C56 118.4(5)
C60 C61 H61 120.8
C56 C61 H61 120.8
C53 C62 C65 109.8(4)
C53 C62 C63 112.4(5)
C65 C62 C63 107.9(5)
C53 C62 C64 109.1(4)
C65 C62 C64 108.8(4)
C63 C62 C64 108.8(4)
C62 C63 H63A 109.5
C62 C63 H63B 109.5
H63A C63 H63B 109.5
C62 C63 H63C 109.5
H63A C63 H63C 109.5
H63B C63 H63C 109.5
C62 C64 H64A 109.5
C62 C64 H64B 109.5
H64A C64 H64B 109.5
C62 C64 H64C 109.5
H64A C64 H64C 109.5
H64B C64 H64C 109.5
C62 C65 H65A 109.5
C62 C65 H65B 109.5
H65A C65 H65B 109.5
C62 C65 H65C 109.5
H65A C65 H65C 109.5
H65B C65 H65C 109.5
C73 C66 C69 120.3(5)
C73 C66 N66 132.7(5)
C69 C66 N66 107.0(5)
N66 C67 O68 113.3(5)
N66 C67 C74 120.9(5)
O68 C67 C74 125.7(5)
C70 C69 C66 123.3(6)
C70 C69 O68 128.5(5)
C66 C69 O68 108.2(5)
C69 C70 C71 115.9(6)
C69 C70 H70 122.0
C71 C70 H70 122.0
C70 C71 C72 123.6(5)
C70 C71 H71 118.2
C72 C71 H71 118.2
C73 C72 C71 118.0(5)
C73 C72 C80 121.1(5)
C71 C72 C80 120.8(5)
C66 C73 C72 118.8(5)
C66 C73 H73 120.6
C72 C73 H73 120.6
C79 C74 C75 122.8(6)
C79 C74 C67 126.2(5)
C75 C74 C67 111.0(5)
C76 C75 C74 116.0(5)
C76 C75 Rh2 129.3(4)
C74 C75 Rh2 114.7(4)
C75 C76 C77 121.2(5)
C75 C76 H76 119.4
C77 C76 H76 119.4
C78 C77 C76 121.5(6)
C78 C77 H77 119.3
C76 C77 H77 119.3
C79 C78 C77 119.0(5)
C79 C78 H78 120.5
C77 C78 H78 120.5
C78 C79 C74 119.4(6)
C78 C79 H79 120.3
C74 C79 H79 120.3
C72 C80 C82 108.6(5)
C72 C80 C83 112.6(5)
C82 C80 C83 110.0(4)
C72 C80 C81 110.8(4)
C82 C80 C81 108.3(5)
C83 C80 C81 106.6(5)
C80 C81 H81A 109.5
C80 C81 H81B 109.5
H81A C81 H81B 109.5
C80 C81 H81C 109.5
H81A C81 H81C 109.5
H81B C81 H81C 109.5
C80 C82 H82A 109.5
C80 C82 H82B 109.5
H82A C82 H82B 109.5
C80 C82 H82C 109.5
H82A C82 H82C 109.5
H82B C82 H82C 109.5
C80 C83 H83A 109.5
C80 C83 H83B 109.5
H83A C83 H83B 109.5
C80 C83 H83C 109.5
H83A C83 H83C 109.5
H83B C83 H83C 109.5
N84 C85 C86 106.2(5)
N84 C85 C89 112.9(4)
C86 C85 C89 111.6(4)
N84 C85 H85A 108.6
C86 C85 H85A 108.6
C89 C85 H85A 108.6
N84 C85 H85B 108.6
C86 C85 H85B 108.6
C89 C85 H85B 108.6
C87 C86 C85 103.3(6)
C85 C86 C87A 107.9(6)
C87 C86 H86A 111.1
C85 C86 H86A 111.1
C87 C86 H86B 111.1
C85 C86 H86B 111.1
H86A C86 H86B 109.1
C85 C86 H86C 110.1
C87A C86 H86C 110.1
C85 C86 H86D 110.1
C87A C86 H86D 110.1
H86C C86 H86D 108.4
C86 C87 C88 110.0(8)
C86 C87 H87A 109.7
C88 C87 H87A 109.7
C86 C87 H87B 109.7
C88 C87 H87B 109.7
H87A C87 H87B 108.2
C88 C87A C86 100.3(9)
C88 C87A H87C 111.7
C86 C87A H87C 111.7
C88 C87A H87D 111.7
C86 C87A H87D 111.7
H87C C87A H87D 109.5
C87A C88 N84 112.7(7)
N84 C88 C87 101.6(6)
N84 C88 H88A 111.4
C87 C88 H88A 111.4
N84 C88 H88B 111.4
C87 C88 H88B 111.4
H88A C88 H88B 109.3
C87A C88 H88C 109.1
N84 C88 H88C 109.1
C87A C88 H88D 109.1
N84 C88 H88D 109.1
H88C C88 H88D 107.8
O91 C89 O90 124.1(5)
O91 C89 C85 117.4(4)
O90 C89 C85 118.5(4)
C11 Rh1 C30 87.85(19)
C11 Rh1 N1 80.28(17)
C30 Rh1 N1 90.71(18)
C11 Rh1 N20 91.42(18)
C30 Rh1 N20 81.41(18)
N1 Rh1 N20 168.81(16)
C11 Rh1 O45 175.64(16)
C30 Rh1 O45 92.61(16)
N1 Rh1 O45 95.37(14)
N20 Rh1 O45 92.94(14)
C11 Rh1 N39 102.21(18)
C30 Rh1 N39 169.74(18)
N1 Rh1 N39 92.97(15)
N20 Rh1 N39 96.14(15)
O45 Rh1 N39 77.52(13)
C75 Rh2 C57 88.4(2)
C75 Rh2 N66 80.9(2)
C57 Rh2 N66 91.02(19)
C75 Rh2 N47 93.59(19)
C57 Rh2 N47 80.67(18)
N66 Rh2 N47 170.21(15)
C75 Rh2 O90 175.40(18)
C57 Rh2 O90 93.45(16)
N66 Rh2 O90 94.81(15)
N47 Rh2 O90 90.88(14)
C75 Rh2 N84 99.73(18)
C57 Rh2 N84 171.73(17)
N66 Rh2 N84 91.87(16)
N47 Rh2 N84 97.08(16)
O90 Rh2 N84 78.59(14)
C2 N1 C9 106.1(4)
C2 N1 Rh1 114.0(3)
C9 N1 Rh1 139.6(3)
C21 N20 C28 105.6(4)
C21 N20 Rh1 110.9(3)
C28 N20 Rh1 143.4(3)
C48 N47 C55 105.1(4)
C48 N47 Rh2 110.9(3)
C55 N47 Rh2 144.0(3)
C67 N66 C66 107.0(4)
C67 N66 Rh2 112.3(4)
C66 N66 Rh2 140.7(4)
C88 N84 C85 106.7(4)
C88 N84 Rh2 118.5(3)
C85 N84 Rh2 110.1(3)
C88 N84 H84 107.0
C85 N84 H84 107.0
Rh2 N84 H84 107.0
C2 O3 C4 103.8(4)
C21 O22 C23 103.9(4)
C44 O45 Rh1 116.8(3)
C48 O49 C50 104.2(4)
C67 O68 C69 104.5(4)
C89 O90 Rh2 118.0(3)
Cl1 C1L Cl2 112.6(4)
Cl1 C1L H02C 109.1
Cl2 C1L H02C 109.1
Cl1 C1L H02D 109.1
Cl2 C1L H02D 109.1
H02C C1L H02D 107.8
Cl6 C3L Cl5 111.2(4)
Cl6 C3L H02A 109.4
Cl5 C3L H02A 109.4
Cl6 C3L H02B 109.4
Cl5 C3L H02B 109.4
H02A C3L H02B 108.0
Cl3 C2L Cl4 115.2(5)
Cl3 C2L H2LA 108.5
Cl4 C2L H2LA 108.5
Cl3 C2L H2LB 108.5
Cl4 C2L H2LB 108.5
H2LA C2L H2LB 107.5
Cl7 C4L Cl8 110.7(19)
Cl7 C4L H4LA 109.5
Cl8 C4L H4LA 109.5
Cl7 C4L H4LB 109.5
Cl8 C4L H4LB 109.5
H4LA C4L H4LB 108.1

loop_
_geom_bond_atom_site_label_1
_geom_bond_atom_site_label_2
_geom_bond_distance
C2 N1 1.300(6)
C2 O3 1.349(6)
C2 C10 1.434(7)
C4 C5 1.361(7)
C4 C9 1.387(7)
C4 O3 1.390(6)
C5 C6 1.395(7)
C5 H5 0.9500
C6 C7 1.389(7)
C6 H6 0.9500
C7 C8 1.398(6)
C7 C16 1.523(7)
C8 C9 1.368(7)
C8 H8 0.9500
C9 N1 1.400(6)
C10 C15 1.392(7)
C10 C11 1.408(7)
C11 C12 1.394(7)
C11 Rh1 1.991(5)
C12 C13 1.384(7)
C12 H12 0.9500
C13 C14 1.382(7)
C13 H13 0.9500
C14 C15 1.376(7)
C14 H14 0.9500
C15 H15 0.9500
C16 C18 1.531(8)
C16 C19 1.535(7)
C16 C17 1.547(7)
C17 H17A 0.9800
C17 H17B 0.9800
C17 H17C 0.9800
C18 H18A 0.9800
C18 H18B 0.9800
C18 H18C 0.9800
C19 H19A 0.9800
C19 H19B 0.9800
C19 H19C 0.9800
C21 N20 1.308(6)
C21 O22 1.344(6)
C21 C29 1.436(7)
C23 C24 1.359(7)
C23 C28 1.382(7)
C23 O22 1.400(6)
C24 C25 1.393(7)
C24 H24 0.9500
C25 C26 1.404(7)
C25 H25 0.9500
C26 C27 1.395(7)
C26 C35 1.546(7)
C27 C28 1.387(7)
C27 H27 0.9500
C28 N20 1.399(6)
C29 C34 1.397(6)
C29 C30 1.402(6)
C30 C31 1.392(7)
C30 Rh1 2.000(4)
C31 C32 1.389(7)
C31 H31 0.9500
C32 C33 1.382(7)
C32 H32 0.9500
C33 C34 1.376(7)
C33 H33 0.9500
C34 H34 0.9500
C35 C38 1.509(9)
C35 C36 1.512(8)
C35 C37 1.549(8)
C36 H36A 0.9800
C36 H36B 0.9800
C36 H36C 0.9800
C37 H37A 0.9800
C37 H37B 0.9800
C37 H37C 0.9800
C38 H38A 0.9800
C38 H38B 0.9800
C38 H38C 0.9800
N39 C43 1.478(6)
N39 C40 1.486(7)
N39 Rh1 2.178(4)
N39 H39 1.0000
C40 C41 1.461(11)
C40 C44 1.530(7)
C40 C41A 1.719(19)
C40 H40 1.0000
C41 C42 1.526(17)
C41 H41A 0.9900
C41 H41B 0.9900
C42 C43 1.671(17)
C42 H42A 0.9900
C42 H42B 0.9900
C41A C42A 1.52(2)
C41A H41C 0.9900
C41A H41D 0.9900
C42A C43 1.37(2)
C42A H42C 0.9900
C42A H42D 0.9900
C43 H43A 0.9900
C43 H43B 0.9900
C43 H43C 0.9900
C43 H43D 0.9900
C44 O46 1.237(6)
C44 O45 1.280(6)
C48 N47 1.316(7)
C48 O49 1.351(6)
C48 C56 1.426(7)
C50 C51 1.361(7)
C50 C55 1.386(7)
C50 O49 1.394(6)
C51 C52 1.371(7)
C51 H51 0.9500
C52 C53 1.400(7)
C52 H52 0.9500
C53 C54 1.398(6)
C53 C62 1.521(7)
C54 C55 1.388(7)
C54 H54 0.9500
C55 N47 1.404(6)
C56 C57 1.390(7)
C56 C61 1.394(7)
C57 C58 1.389(7)
C57 Rh2 2.000(5)
C58 C59 1.387(8)
C58 H58 0.9500
C59 C60 1.386(8)
C59 H59 0.9500
C60 C61 1.360(7)
C60 H60 0.9500
C61 H61 0.9500
C62 C65 1.529(8)
C62 C63 1.536(7)
C62 C64 1.546(7)
C63 H63A 0.9800
C63 H63B 0.9800
C63 H63C 0.9800
C64 H64A 0.9800
C64 H64B 0.9800
C64 H64C 0.9800
C65 H65A 0.9800
C65 H65B 0.9800
C65 H65C 0.9800
C66 C73 1.383(7)
C66 C69 1.383(7)
C66 N66 1.395(6)
C67 N66 1.309(6)
C67 O68 1.359(6)
C67 C74 1.426(8)
C69 C70 1.357(8)
C69 O68 1.401(7)
C70 C71 1.385(9)
C70 H70 0.9500
C71 C72 1.404(8)
C71 H71 0.9500
C72 C73 1.398(7)
C72 C80 1.524(8)
C73 H73 0.9500
C74 C79 1.401(8)
C74 C75 1.406(7)
C75 C76 1.388(7)
C75 Rh2 1.998(5)
C76 C77 1.391(7)
C76 H76 0.9500
C77 C78 1.387(8)
C77 H77 0.9500
C78 C79 1.366(8)
C78 H78 0.9500
C79 H79 0.9500
C80 C82 1.529(8)
C80 C83 1.529(8)
C80 C81 1.545(7)
C81 H81A 0.9800
C81 H81B 0.9800
C81 H81C 0.9800
C82 H82A 0.9800
C82 H82B 0.9800
C82 H82C 0.9800
C83 H83A 0.9800
C83 H83B 0.9800
C83 H83C 0.9800
C85 N84 1.507(6)
C85 C86 1.523(8)
C85 C89 1.528(7)
C85 H85A 1.0000
C85 H85B 1.0000
C86 C87 1.345(13)
C86 C87A 1.610(16)
C86 H86A 0.9900
C86 H86B 0.9900
C86 H86C 0.9900
C86 H86D 0.9900
C87 C88 1.536(12)
C87 H87A 0.9900
C87 H87B 0.9900
C87A C88 1.465(14)
C87A H87C 0.9900
C87A H87D 0.9900
C88 N84 1.482(7)
C88 H88A 0.9900
C88 H88B 0.9900
C88 H88C 0.9900
C88 H88D 0.9900
C89 O91 1.239(6)
C89 O90 1.273(5)
Rh1 N1 2.014(4)
Rh1 N20 2.061(4)
Rh1 O45 2.137(3)
Rh2 N66 2.022(4)
Rh2 N47 2.067(4)
Rh2 O90 2.132(3)
Rh2 N84 2.192(4)
N84 H84 1.0000
C1L Cl1 1.743(7)
C1L Cl2 1.753(8)
C1L H02C 0.9900
C1L H02D 0.9900
C3L Cl6 1.740(6)
C3L Cl5 1.773(7)
C3L H02A 0.9900
C3L H02B 0.9900
C2L Cl3 1.673(10)
C2L Cl4 1.757(8)
C2L H2LA 0.9900
C2L H2LB 0.9900
C4L Cl7 1.68(3)
C4L Cl8 1.74(3)
C4L H4LA 0.9900
C4L H4LB 0.9900

loop_
_geom_hbond_atom_site_label_D
_geom_hbond_atom_site_label_H
_geom_hbond_atom_site_label_A
_geom_hbond_distance_DH
_geom_hbond_distance_HA
_geom_hbond_distance_DA
_geom_hbond_angle_DHA
_geom_hbond_site_symmetry_A
N39 H39 O91 1.00 1.95 2.881(5) 154.1 4_566
N84 H84 O46 1.00 2.17 2.937(5) 132.2 .

loop_
_geom_torsion_atom_site_label_1
_geom_torsion_atom_site_label_2
_geom_torsion_atom_site_label_3
_geom_torsion_atom_site_label_4
_geom_torsion
C9 C4 C5 C6 0.1(7)
O3 C4 C5 C6 -178.8(5)
C4 C5 C6 C7 -0.8(7)
C5 C6 C7 C8 0.4(7)
C5 C6 C7 C16 -175.7(5)
C6 C7 C8 C9 0.9(7)
C16 C7 C8 C9 177.1(4)
C7 C8 C9 C4 -1.6(7)
C7 C8 C9 N1 179.9(5)
C5 C4 C9 C8 1.2(8)
O3 C4 C9 C8 -179.7(4)
C5 C4 C9 N1 180.0(5)
O3 C4 C9 N1 -0.9(5)
N1 C2 C10 C15 -179.2(5)
O3 C2 C10 C15 0.1(8)
N1 C2 C10 C11 -1.0(7)
O3 C2 C10 C11 178.3(4)
C15 C10 C11 C12 -2.0(7)
C2 C10 C11 C12 179.8(4)
C15 C10 C11 Rh1 177.7(4)
C2 C10 C11 Rh1 -0.6(5)
C10 C11 C12 C13 0.9(7)
Rh1 C11 C12 C13 -178.7(4)
C11 C12 C13 C14 0.6(8)
C12 C13 C14 C15 -1.1(8)
C13 C14 C15 C10 0.1(8)
C11 C10 C15 C14 1.5(8)
C2 C10 C15 C14 179.6(5)
C6 C7 C16 C18 104.4(5)
C8 C7 C16 C18 -71.7(5)
C6 C7 C16 C19 -14.4(6)
C8 C7 C16 C19 169.5(4)
C6 C7 C16 C17 -135.8(5)
C8 C7 C16 C17 48.2(6)
C28 C23 C24 C25 -2.4(8)
O22 C23 C24 C25 176.7(5)
C23 C24 C25 C26 1.8(8)
C24 C25 C26 C27 1.7(8)
C24 C25 C26 C35 -176.6(5)
C25 C26 C27 C28 -4.5(8)
C35 C26 C27 C28 173.7(5)
C24 C23 C28 C27 -0.5(8)
O22 C23 C28 C27 -179.7(5)
C24 C23 C28 N20 178.1(5)
O22 C23 C28 N20 -1.2(5)
C26 C27 C28 C23 4.0(8)
C26 C27 C28 N20 -174.1(5)
N20 C21 C29 C34 174.9(5)
O22 C21 C29 C34 -4.2(8)
N20 C21 C29 C30 -3.8(7)
O22 C21 C29 C30 177.0(4)
C34 C29 C30 C31 -1.1(7)
C21 C29 C30 C31 177.7(4)
C34 C29 C30 Rh1 -176.7(4)
C21 C29 C30 Rh1 2.1(5)
C29 C30 C31 C32 -0.4(7)
Rh1 C30 C31 C32 174.3(4)
C30 C31 C32 C33 1.8(8)
C31 C32 C33 C34 -1.5(8)
C32 C33 C34 C29 0.1(7)
C30 C29 C34 C33 1.3(8)
C21 C29 C34 C33 -177.3(5)
C27 C26 C35 C38 -171.6(6)
C25 C26 C35 C38 6.6(8)
C27 C26 C35 C36 -48.2(7)
C25 C26 C35 C36 130.0(6)
C27 C26 C35 C37 69.2(7)
C25 C26 C35 C37 -112.6(6)
C43 N39 C40 C41 43.3(8)
Rh1 N39 C40 C41 169.6(7)
C43 N39 C40 C44 -94.2(5)
Rh1 N39 C40 C44 32.1(5)
C43 N39 C40 C41A 16.4(8)
Rh1 N39 C40 C41A 142.7(8)
N39 C40 C41 C42 -29.8(13)
C44 C40 C41 C42 103.8(10)
C41A C40 C41 C42 33.6(14)
C40 C41 C42 C43 6.9(15)
C41 C40 C41A C42A -113(2)
N39 C40 C41A C42A 10.7(16)
C44 C40 C41A C42A 125.4(14)
C40 C41A C42A C43 -34.0(17)
C41A C42A C43 N39 50.0(17)
C41A C42A C43 C42 4(3)
C40 N39 C43 C42A -46.9(12)
Rh1 N39 C43 C42A -166.3(11)
C40 N39 C43 C42 -32.5(8)
Rh1 N39 C43 C42 -151.8(7)
C41 C42 C43 C42A 155(5)
C41 C42 C43 N39 16.5(14)
C41 C40 C44 O46 27.9(10)
N39 C40 C44 O46 161.9(4)
C41A C40 C44 O46 57.5(10)
C41 C40 C44 O45 -154.5(8)
N39 C40 C44 O45 -20.5(7)
C41A C40 C44 O45 -124.9(9)
C55 C50 C51 C52 2.0(8)
O49 C50 C51 C52 -177.5(5)
C50 C51 C52 C53 0.2(8)
C51 C52 C53 C54 -1.5(8)
C51 C52 C53 C62 177.0(5)
C52 C53 C54 C55 0.6(7)
C62 C53 C54 C55 -178.0(4)
C51 C50 C55 C54 -2.9(8)
O49 C50 C55 C54 176.7(4)
C51 C50 C55 N47 -180.0(5)
O49 C50 C55 N47 -0.4(5)
C53 C54 C55 C50 1.5(7)
C53 C54 C55 N47 177.7(5)
N47 C48 C56 C57 -0.5(7)
O49 C48 C56 C57 178.4(4)
N47 C48 C56 C61 178.4(5)
O49 C48 C56 C61 -2.7(8)
C61 C56 C57 C58 1.0(7)
C48 C56 C57 C58 180.0(5)
C61 C56 C57 Rh2 -174.7(4)
C48 C56 C57 Rh2 4.2(6)
C56 C57 C58 C59 -0.6(7)
Rh2 C57 C58 C59 174.5(4)
C57 C58 C59 C60 0.7(8)
C58 C59 C60 C61 -1.2(8)
C59 C60 C61 C56 1.6(8)
C57 C56 C61 C60 -1.6(8)
C48 C56 C61 C60 179.6(5)
C54 C53 C62 C65 58.0(6)
C52 C53 C62 C65 -120.6(5)
C54 C53 C62 C63 178.0(5)
C52 C53 C62 C63 -0.5(7)
C54 C53 C62 C64 -61.2(6)
C52 C53 C62 C64 120.3(5)
C73 C66 C69 C70 0.3(8)
N66 C66 C69 C70 179.2(5)
C73 C66 C69 O68 -178.9(5)
N66 C66 C69 O68 0.0(6)
C66 C69 C70 C71 -0.7(9)
O68 C69 C70 C71 178.3(5)
C69 C70 C71 C72 -0.9(9)
C70 C71 C72 C73 2.9(9)
C70 C71 C72 C80 -179.3(6)
C69 C66 C73 C72 1.8(8)
N66 C66 C73 C72 -176.8(5)
C71 C72 C73 C66 -3.3(8)
C80 C72 C73 C66 179.0(5)
N66 C67 C74 C79 179.5(5)
O68 C67 C74 C79 2.1(8)
N66 C67 C74 C75 1.0(7)
O68 C67 C74 C75 -176.4(5)
C79 C74 C75 C76 -1.5(8)
C67 C74 C75 C76 177.0(4)
C79 C74 C75 Rh2 177.8(4)
C67 C74 C75 Rh2 -3.8(6)
C74 C75 C76 C77 1.1(7)
Rh2 C75 C76 C77 -178.1(4)
C75 C76 C77 C78 0.6(8)
C76 C77 C78 C79 -1.9(9)
C77 C78 C79 C74 1.4(8)
C75 C74 C79 C78 0.3(8)
C67 C74 C79 C78 -178.0(5)
C73 C72 C80 C82 87.1(6)
C71 C72 C80 C82 -90.6(6)
C73 C72 C80 C83 -150.9(5)
C71 C72 C80 C83 31.4(7)
C73 C72 C80 C81 -31.7(7)
C71 C72 C80 C81 150.6(5)
N84 C85 C86 C87 -25.7(8)
C89 C85 C86 C87 97.8(7)
N84 C85 C86 C87A 9.7(9)
C89 C85 C86 C87A 133.1(7)
C85 C86 C87 C88 36.0(9)
C87A C86 C87 C88 -66.3(12)
C87 C86 C87A C88 66.5(12)
C85 C86 C87A C88 -21.0(11)
C86 C87A C88 N84 25.7(11)
C86 C87A C88 C87 -51.9(11)
C86 C87 C88 C87A 80.5(14)
C86 C87 C88 N84 -32.5(9)
N84 C85 C89 O91 174.7(4)
C86 C85 C89 O91 55.1(7)
N84 C85 C89 O90 -5.0(7)
C86 C85 C89 O90 -124.6(5)
O3 C2 N1 C9 -1.7(6)
C10 C2 N1 C9 177.7(4)
O3 C2 N1 Rh1 -177.3(3)
C10 C2 N1 Rh1 2.0(6)
C8 C9 N1 C2 -179.9(5)
C4 C9 N1 C2 1.5(5)
C8 C9 N1 Rh1 -6.0(9)
C4 C9 N1 Rh1 175.4(4)
O22 C21 N20 C28 -0.1(5)
C29 C21 N20 C28 -179.3(4)
O22 C21 N20 Rh1 -177.3(3)
C29 C21 N20 Rh1 3.5(6)
C23 C28 N20 C21 0.8(5)
C27 C28 N20 C21 179.1(6)
C23 C28 N20 Rh1 176.4(4)
C27 C28 N20 Rh1 -5.3(10)
O49 C48 N47 C55 -1.4(6)
C56 C48 N47 C55 177.6(5)
O49 C48 N47 Rh2 177.8(3)
C56 C48 N47 Rh2 -3.2(6)
C50 C55 N47 C48 1.0(5)
C54 C55 N47 C48 -175.5(5)
C50 C55 N47 Rh2 -177.7(4)
C54 C55 N47 Rh2 5.8(9)
O68 C67 N66 C66 -0.1(6)
C74 C67 N66 C66 -177.9(5)
O68 C67 N66 Rh2 179.8(3)
C74 C67 N66 Rh2 2.1(6)
C73 C66 N66 C67 178.8(6)
C69 C66 N66 C67 0.1(6)
C73 C66 N66 Rh2 -1.1(10)
C69 C66 N66 Rh2 -179.9(4)
C87A C88 N84 C85 -21.3(9)
C87 C88 N84 C85 13.7(6)
C87A C88 N84 Rh2 -146.0(7)
C87 C88 N84 Rh2 -111.0(5)
C86 C85 N84 C88 5.7(6)
C89 C85 N84 C88 -117.0(5)
C86 C85 N84 Rh2 135.5(4)
C89 C85 N84 Rh2 12.8(5)
N1 C2 O3 C4 1.1(5)
C10 C2 O3 C4 -178.2(5)
C5 C4 O3 C2 179.0(5)
C9 C4 O3 C2 0.0(5)
N20 C21 O22 C23 -0.6(5)
C29 C21 O22 C23 178.6(4)
C24 C23 O22 C21 -178.2(5)
C28 C23 O22 C21 1.1(5)
O46 C44 O45 Rh1 174.2(4)
C40 C44 O45 Rh1 -3.2(6)
N47 C48 O49 C50 1.1(6)
C56 C48 O49 C50 -177.8(5)
C51 C50 O49 C48 179.2(5)
C55 C50 O49 C48 -0.4(5)
N66 C67 O68 C69 0.1(6)
C74 C67 O68 C69 177.7(5)
C70 C69 O68 C67 -179.2(6)
C66 C69 O68 C67 -0.1(5)
O91 C89 O90 Rh2 174.1(4)
C85 C89 O90 Rh2 -6.3(6)
